data_1506868
loop_
_publ_author_name
'Clericuzio, Marco'
'Mella, Mariella'
'Vita-Finzi, Paola'
'Zema, Michele'
'Vidari, Giovanni'

_publ_section_title
;
 Cucurbitane triterpenoids from Leucopaxillus gentianeus.
;
_journal_issue 11
_journal_name_full 'Journal of natural products'
_journal_page_first 1823
_journal_page_last 1828
_journal_paper_doi 10.1021/np049883o
_journal_volume 67
_journal_year 2004
_chemical_formula_sum 'C37 H62 O8'
_chemical_formula_weight 634.87
_chemical_name_systematic
;
 ?
;
_space_group_IT_number 4
_symmetry_cell_setting monoclinic
_symmetry_space_group_name_Hall 'P 2yb'
_symmetry_space_group_name_H-M 'P 1 21 1'
_atom_sites_solution_hydrogens geom
_atom_sites_solution_primary direct
_atom_sites_solution_secondary difmap
_audit_creation_method SHELXL-97
_cell_angle_alpha 90.00
_cell_angle_beta 95.72(3)
_cell_angle_gamma 90.00
_cell_formula_units_Z 2
_cell_length_a 15.189(5)
_cell_length_b 7.530(3)
_cell_length_c 15.593(5)
_cell_measurement_reflns_used 25
_cell_measurement_temperature 293(2)
_cell_measurement_theta_max 9.42
_cell_measurement_theta_min 6.13
_cell_volume 1774.5(11)
_computing_cell_refinement 'CAD4 Express (Enraf Nonius, 1994)'
_computing_data_collection 'CAD4 Express (Enraf Nonius, 1994)'
_computing_data_reduction 'XCAD4 (Harms & Wocadlo, 1995)'
_computing_molecular_graphics 'Ortep-3 (Farrugia, 1997)'
_computing_publication_material 'WinGX (Farrugia, 1998)'
_computing_structure_refinement 'SHELXL-97 (Sheldrick, 1997)'
_computing_structure_solution 'SIR92 (Altomare et al, 1993)'
_diffrn_ambient_temperature 293(2)
_diffrn_measured_fraction_theta_full 0.999
_diffrn_measured_fraction_theta_max 0.999
_diffrn_measurement_device_type 'Enraf Nonius CAD4'
_diffrn_measurement_method 'non-profiled omega scans'
_diffrn_radiation_monochromator graphite
_diffrn_radiation_source 'fine-focus sealed tube'
_diffrn_radiation_type MoK\a
_diffrn_radiation_wavelength 0.71073
_diffrn_reflns_av_R_equivalents 0.0593
_diffrn_reflns_av_sigmaI/netI 0.1790
_diffrn_reflns_limit_h_max 17
_diffrn_reflns_limit_h_min -18
_diffrn_reflns_limit_k_max 8
_diffrn_reflns_limit_k_min -7
_diffrn_reflns_limit_l_max 18
_diffrn_reflns_limit_l_min -14
_diffrn_reflns_number 5406
_diffrn_reflns_theta_full 24.99
_diffrn_reflns_theta_max 24.99
_diffrn_reflns_theta_min 2.63
_diffrn_standards_decay_% 0
_diffrn_standards_interval_time 240
_diffrn_standards_number 3
_exptl_absorpt_coefficient_mu 0.082
_exptl_absorpt_correction_T_max 0.994
_exptl_absorpt_correction_T_min 0.971
_exptl_absorpt_correction_type psi-scan
_exptl_absorpt_process_details
;
'North, Philips and Mathews, 1968'
;
_exptl_crystal_colour colourless
_exptl_crystal_density_diffrn 1.188
_exptl_crystal_density_method 'not measured'
_exptl_crystal_description prism
_exptl_crystal_F_000 696
_exptl_crystal_size_max 0.35
_exptl_crystal_size_mid 0.32
_exptl_crystal_size_min 0.07
_refine_diff_density_max 0.182
_refine_diff_density_min -0.215
_refine_diff_density_rms 0.040
_refine_ls_abs_structure_details 'Flack H D (1983), Acta Cryst. A39, 876-881'
_refine_ls_abs_structure_Flack -3(3)
_refine_ls_extinction_coef 0.0065(16)
_refine_ls_extinction_expression Fc^*^=kFc[1+0.001xFc^2^\l^3^/sin(2\q)]^-1/4^
_refine_ls_extinction_method SHELXL
_refine_ls_goodness_of_fit_ref 0.971
_refine_ls_hydrogen_treatment mixed
_refine_ls_matrix_type full
_refine_ls_number_parameters 416
_refine_ls_number_reflns 3375
_refine_ls_number_restraints 4
_refine_ls_restrained_S_all 0.970
_refine_ls_R_factor_all 0.2180
_refine_ls_R_factor_gt 0.0607
_refine_ls_shift/su_max 0.000
_refine_ls_shift/su_mean 0.000
_refine_ls_structure_factor_coef Fsqd
_refine_ls_weighting_details 'calc w=1/[\s^2^(Fo^2^)+(0.0498P)^2^+0.0000P] where P=(Fo^2^+2Fc^2^)/3'
_refine_ls_weighting_scheme calc
_refine_ls_wR_factor_gt 0.1090
_refine_ls_wR_factor_ref 0.1466
_reflns_number_gt 1362
_reflns_number_total 3375
_reflns_threshold_expression >2sigma(I)
_cod_data_source_file np049883osi20040706_111113.cif
_cod_data_source_block vida1
_cod_original_cell_volume 1774.6(12)
_cod_original_sg_symbol_H-M 'P 21'
_cod_database_code 1506868

loop_
_symmetry_equiv_pos_as_xyz
'x, y, z'
'-x, y+1/2, -z'

loop_
_atom_site_label
_atom_site_type_symbol
_atom_site_fract_x
_atom_site_fract_y
_atom_site_fract_z
_atom_site_U_iso_or_equiv
_atom_site_adp_type
_atom_site_occupancy
_atom_site_symmetry_multiplicity
_atom_site_calc_flag
_atom_site_refinement_flags
O1 O -0.7645(6) -0.1344(19) -0.1740(4) 0.134(3) Uani 1 1 d .
O2 O -0.5662(3) -0.0766(18) 0.4464(3) 0.0670(17) Uani 1 1 d .
H2 H -0.5895 0.0089 0.4207 0.100 Uiso 1 1 calc R
O3 O -0.2388(3) -0.1413(18) 0.5000(3) 0.0529(14) Uani 1 1 d .
O4 O -0.1494(3) -0.4458(18) 0.3789(3) 0.0643(16) Uani 1 1 d .
O5 O -0.1346(4) -0.2960(19) 0.2080(3) 0.087(2) Uani 1 1 d .
H5 H -0.1493 -0.4002 0.2118 0.130 Uiso 1 1 calc R
O6 O -0.2756(5) -0.381(2) 0.5723(4) 0.129(4) Uani 1 1 d .
O7 O -0.0660(4) -0.4458(19) 0.5062(4) 0.103(2) Uani 1 1 d .
C1 C -0.7402(5) -0.020(2) 0.0420(4) 0.059(2) Uani 1 1 d .
H1A H -0.7371 0.0871 0.0769 0.071 Uiso 1 1 calc R
H1B H -0.8006 -0.0634 0.0386 0.071 Uiso 1 1 calc R
C2 C -0.7175(6) 0.027(2) -0.0490(5) 0.068(3) Uani 1 1 d .
H2A H -0.7582 0.1167 -0.0740 0.082 Uiso 1 1 calc R
H2B H -0.6580 0.0748 -0.0462 0.082 Uiso 1 1 calc R
C3 C -0.7241(7) -0.137(2) -0.1041(5) 0.080(3) Uani 1 1 d .
C4 C -0.6764(6) -0.3004(19) -0.0677(5) 0.055(2) Uani 1 1 d .
C5 C -0.6840(5) -0.323(2) 0.0290(4) 0.046(2) Uani 1 1 d .
C6 C -0.6883(5) -0.483(2) 0.0628(4) 0.056(2) Uani 1 1 d .
H6 H -0.6959 -0.5782 0.0249 0.068 Uiso 1 1 calc R
C7 C -0.6818(5) -0.5233(19) 0.1571(4) 0.055(2) Uani 1 1 d .
H7A H -0.6407 -0.6210 0.1687 0.066 Uiso 1 1 calc R
H7B H -0.7393 -0.5632 0.1713 0.066 Uiso 1 1 calc R
C8 C -0.6518(4) -0.3692(19) 0.2169(4) 0.0386(19) Uani 1 1 d .
H8 H -0.6779 -0.3923 0.2708 0.046 Uiso 1 1 calc R
C9 C -0.6955(4) -0.1923(19) 0.1806(4) 0.0409(19) Uani 1 1 d .
C10 C -0.6785(5) -0.1596(19) 0.0862(4) 0.0420(19) Uani 1 1 d .
H10 H -0.6181 -0.1134 0.0869 0.050 Uiso 1 1 calc R
C11 C -0.6606(4) -0.0342(19) 0.2359(4) 0.048(2) Uani 1 1 d .
H11A H -0.6918 -0.0313 0.2872 0.057 Uiso 1 1 calc R
H11B H -0.6755 0.0738 0.2038 0.057 Uiso 1 1 calc R
C12 C -0.5608(5) -0.0311(19) 0.2644(4) 0.044(2) Uani 1 1 d .
H12A H -0.5287 -0.0120 0.2145 0.053 Uiso 1 1 calc R
H12B H -0.5477 0.0672 0.3039 0.053 Uiso 1 1 calc R
C13 C -0.5301(5) -0.2012(19) 0.3078(4) 0.0403(19) Uani 1 1 d .
C14 C -0.5511(4) -0.3559(19) 0.2423(4) 0.0377(18) Uani 1 1 d .
C15 C -0.5121(5) -0.5152(19) 0.2937(4) 0.048(2) Uani 1 1 d .
H15A H -0.5020 -0.6141 0.2561 0.058 Uiso 1 1 calc R
H15B H -0.5508 -0.5535 0.3360 0.058 Uiso 1 1 calc R
C16 C -0.4243(5) -0.4420(19) 0.3376(4) 0.053(2) Uani 1 1 d .
H16A H -0.3749 -0.4877 0.3094 0.064 Uiso 1 1 calc R
H16B H -0.4166 -0.4772 0.3977 0.064 Uiso 1 1 calc R
C17 C -0.4285(5) -0.2346(19) 0.3299(4) 0.0403(19) Uani 1 1 d .
H17 H -0.3999 -0.2028 0.2784 0.048 Uiso 1 1 calc R
C18 C -0.5748(5) -0.2298(19) 0.3919(4) 0.048(2) Uani 1 1 d .
H18A H -0.6371 -0.2557 0.3774 0.058 Uiso 1 1 calc R
H18B H -0.5480 -0.3311 0.4227 0.058 Uiso 1 1 calc R
C19 C -0.7963(4) -0.207(2) 0.1879(5) 0.069(3) Uani 1 1 d .
H19A H -0.8220 -0.2905 0.1463 0.104 Uiso 1 1 calc R
H19B H -0.8234 -0.0926 0.1773 0.104 Uiso 1 1 calc R
H19C H -0.8060 -0.2459 0.2448 0.104 Uiso 1 1 calc R
C20 C -0.3775(5) -0.1394(19) 0.4058(5) 0.049(2) Uani 1 1 d .
H20 H -0.4069 -0.1677 0.4572 0.059 Uiso 1 1 calc R
C21 C -0.3786(5) 0.063(2) 0.3962(5) 0.059(2) Uani 1 1 d .
H21A H -0.4367 0.1072 0.4031 0.089 Uiso 1 1 calc R
H21B H -0.3629 0.0946 0.3400 0.089 Uiso 1 1 calc R
H21C H -0.3368 0.1146 0.4393 0.089 Uiso 1 1 calc R
C22 C -0.2843(4) -0.2134(19) 0.4200(4) 0.047(2) Uani 1 1 d .
H22 H -0.2881 -0.3427 0.4259 0.057 Uiso 1 1 calc R
C23 C -0.2245(4) -0.172(2) 0.3494(4) 0.054(2) Uani 1 1 d .
H23A H -0.2532 -0.2121 0.2945 0.065 Uiso 1 1 calc R
H23B H -0.2168 -0.0444 0.3460 0.065 Uiso 1 1 calc R
C24 C -0.1346(5) -0.259(2) 0.3648(5) 0.054(2) Uani 1 1 d .
H24 H -0.1011 -0.2066 0.4156 0.065 Uiso 1 1 calc R
C25 C -0.0822(6) -0.243(2) 0.2869(5) 0.075(3) Uani 1 1 d .
C26 C -0.0594(6) -0.048(2) 0.2726(6) 0.103(4) Uani 1 1 d .
H26A H -0.0218 -0.0053 0.3214 0.154 Uiso 1 1 calc R
H26B H -0.1127 0.0209 0.2659 0.154 Uiso 1 1 calc R
H26C H -0.0292 -0.0377 0.2216 0.154 Uiso 1 1 calc R
C27 C 0.0003(6) -0.356(2) 0.2997(6) 0.134(5) Uani 1 1 d .
H27A H -0.0159 -0.4773 0.3074 0.201 Uiso 1 1 calc R
H27B H 0.0367 -0.3155 0.3498 0.201 Uiso 1 1 calc R
H27C H 0.0326 -0.3457 0.2500 0.201 Uiso 1 1 calc R
C28 C -0.7092(7) -0.460(2) -0.1205(4) 0.091(3) Uani 1 1 d .
H28A H -0.6726 -0.5604 -0.1043 0.137 Uiso 1 1 calc R
H28B H -0.7068 -0.4345 -0.1806 0.137 Uiso 1 1 calc R
H28C H -0.7692 -0.4849 -0.1101 0.137 Uiso 1 1 calc R
C29 C -0.5775(6) -0.274(2) -0.0781(5) 0.084(3) Uani 1 1 d .
H29A H -0.5447 -0.3752 -0.0555 0.126 Uiso 1 1 calc R
H29B H -0.5564 -0.1693 -0.0471 0.126 Uiso 1 1 calc R
H29C H -0.5696 -0.2598 -0.1380 0.126 Uiso 1 1 calc R
C30 C -0.4999(4) -0.3421(19) 0.1627(4) 0.0441(18) Uani 1 1 d .
H30A H -0.5266 -0.4185 0.1182 0.066 Uiso 1 1 calc R
H30B H -0.4396 -0.3775 0.1777 0.066 Uiso 1 1 calc R
H30C H -0.5014 -0.2217 0.1424 0.066 Uiso 1 1 calc R
C31 C -0.2375(6) -0.246(2) 0.5700(6) 0.073(3) Uani 1 1 d .
C32 C -0.1809(6) -0.163(2) 0.6429(5) 0.100(3) Uani 1 1 d .
H32A H -0.1203 -0.1955 0.6395 0.150 Uiso 1 1 calc R
H32B H -0.1995 -0.2036 0.6966 0.150 Uiso 1 1 calc R
H32C H -0.1866 -0.0359 0.6395 0.150 Uiso 1 1 calc R
C33 C -0.1116(6) -0.522(2) 0.4515(6) 0.078(3) Uani 1 1 d .
C34 C -0.1382(7) -0.714(2) 0.4553(7) 0.117(4) Uani 1 1 d .
H34A H -0.1895 -0.7242 0.4863 0.176 Uiso 1 1 calc R
H34B H -0.0904 -0.7812 0.4842 0.176 Uiso 1 1 calc R
H34C H -0.1516 -0.7585 0.3978 0.176 Uiso 1 1 calc R
O1P O -0.0744(7) -0.203(2) -0.1199(9) 0.267(7) Uani 1 1 d D
H1P H -0.0548 -0.2156 -0.1667 0.401 Uiso 1 1 calc R
C1P C -0.0487(15) -0.152(5) 0.0210(11) 0.36(2) Uani 1 1 d D
H1P1 H -0.0765 -0.0398 0.0068 0.546 Uiso 1 1 calc R
H1P2 H -0.0034 -0.1365 0.0679 0.546 Uiso 1 1 calc R
H1P3 H -0.0921 -0.2345 0.0375 0.546 Uiso 1 1 calc R
C2P C -0.0082(15) -0.222(5) -0.0561(11) 0.57(4) Uani 1 1 d D
H2P H 0.0415 -0.1463 -0.0680 0.688 Uiso 1 1 calc R
C3P C 0.0270(16) -0.391(4) -0.014(2) 0.54(4) Uani 1 1 d D
H3P1 H 0.0567 -0.4587 -0.0545 0.806 Uiso 1 1 calc R
H3P2 H -0.0211 -0.4588 0.0044 0.806 Uiso 1 1 calc R
H3P3 H 0.0679 -0.3621 0.0350 0.806 Uiso 1 1 calc R

loop_
_atom_site_aniso_label
_atom_site_aniso_U_11
_atom_site_aniso_U_22
_atom_site_aniso_U_33
_atom_site_aniso_U_23
_atom_site_aniso_U_13
_atom_site_aniso_U_12
O1 0.227(8) 0.104(6) 0.061(4) 0.004(5) -0.040(5) 0.045(6)
O2 0.074(4) 0.072(4) 0.056(3) -0.020(3) 0.011(3) 0.009(3)
O3 0.052(3) 0.062(4) 0.044(3) 0.002(3) 0.004(3) -0.004(3)
O4 0.057(4) 0.061(4) 0.073(4) -0.011(4) -0.003(3) 0.008(3)
O5 0.086(4) 0.127(6) 0.048(3) -0.007(4) 0.003(3) 0.004(4)
O6 0.122(6) 0.185(9) 0.078(5) 0.053(6) -0.009(4) -0.094(6)
O7 0.110(5) 0.102(5) 0.088(5) 0.025(5) -0.041(4) -0.018(5)
C1 0.087(6) 0.042(5) 0.047(5) 0.006(5) 0.000(4) 0.004(5)
C2 0.096(6) 0.053(6) 0.053(5) 0.010(5) -0.004(5) 0.009(5)
C3 0.134(8) 0.055(7) 0.048(6) 0.006(6) -0.005(6) 0.001(7)
C4 0.087(7) 0.042(6) 0.037(5) 0.004(4) 0.008(4) -0.006(5)
C5 0.055(5) 0.043(5) 0.041(5) -0.001(5) 0.006(4) -0.014(4)
C6 0.074(6) 0.056(6) 0.040(5) -0.003(5) 0.005(4) -0.013(5)
C7 0.071(5) 0.045(5) 0.048(5) -0.001(5) 0.005(4) -0.017(5)
C8 0.049(5) 0.040(5) 0.028(4) 0.011(4) 0.005(3) -0.008(4)
C9 0.049(5) 0.049(5) 0.026(4) -0.006(4) 0.008(3) -0.007(5)
C10 0.054(5) 0.034(5) 0.038(4) -0.008(4) 0.006(4) 0.003(4)
C11 0.053(5) 0.045(5) 0.046(4) 0.002(4) 0.011(4) 0.005(5)
C12 0.069(6) 0.025(4) 0.038(4) -0.003(4) 0.010(4) 0.001(4)
C13 0.053(5) 0.035(5) 0.034(4) 0.000(4) 0.013(4) -0.005(4)
C14 0.048(5) 0.029(4) 0.037(4) 0.005(4) 0.010(4) -0.001(4)
C15 0.065(5) 0.037(5) 0.043(4) 0.003(4) 0.006(4) 0.003(5)
C16 0.072(6) 0.042(5) 0.046(4) 0.006(4) 0.005(4) 0.009(5)
C17 0.055(5) 0.030(5) 0.037(4) -0.002(4) 0.011(4) 0.004(4)
C18 0.061(5) 0.043(5) 0.045(4) -0.001(4) 0.020(4) 0.002(4)
C19 0.050(5) 0.103(8) 0.055(5) 0.000(5) 0.007(4) -0.007(6)
C20 0.050(5) 0.056(6) 0.041(4) 0.000(4) 0.009(4) 0.004(5)
C21 0.062(6) 0.054(6) 0.062(5) -0.013(5) 0.009(4) 0.000(5)
C22 0.050(5) 0.057(5) 0.035(4) 0.001(4) 0.002(4) 0.001(5)
C23 0.057(5) 0.059(6) 0.048(5) 0.010(4) 0.014(4) 0.002(5)
C24 0.066(6) 0.059(6) 0.039(5) -0.008(4) 0.014(4) 0.004(5)
C25 0.044(5) 0.114(9) 0.065(6) 0.009(6) -0.003(5) 0.003(6)
C26 0.083(7) 0.133(10) 0.096(8) -0.005(7) 0.028(6) -0.066(7)
C27 0.061(6) 0.221(15) 0.128(9) 0.017(10) 0.043(6) 0.060(9)
C28 0.164(10) 0.068(7) 0.042(5) -0.003(5) 0.011(6) -0.020(7)
C29 0.116(8) 0.077(7) 0.064(6) 0.021(5) 0.032(6) 0.000(6)
C30 0.053(4) 0.041(4) 0.038(4) -0.004(4) 0.007(4) 0.002(5)
C31 0.051(6) 0.125(9) 0.042(5) 0.005(7) -0.002(4) -0.018(6)
C32 0.087(6) 0.145(10) 0.065(6) -0.015(7) 0.002(5) 0.001(8)
C33 0.070(6) 0.087(9) 0.071(7) 0.012(7) -0.014(5) 0.020(7)
C34 0.132(9) 0.049(7) 0.163(12) 0.026(7) -0.020(8) -0.001(6)
O1P 0.137(9) 0.247(13) 0.403(19) 0.112(14) -0.044(11) -0.015(10)
C1P 0.34(3) 0.61(6) 0.165(18) -0.14(3) 0.18(2) -0.10(4)
C2P 0.15(2) 0.72(11) 0.80(9) -0.16(10) -0.17(4) 0.12(4)
C3P 0.17(3) 0.85(9) 0.55(5) -0.52(6) -0.15(3) 0.26(4)

loop_
_atom_type_symbol
_atom_type_description
_atom_type_scat_dispersion_real
_atom_type_scat_dispersion_imag
_atom_type_scat_source
O O 0.0106 0.0060 'International Tables Vol C Tables 4.2.6.8 and 6.1.1.4'
C C 0.0033 0.0016 'International Tables Vol C Tables 4.2.6.8 and 6.1.1.4'
H H 0.0000 0.0000 'International Tables Vol C Tables 4.2.6.8 and 6.1.1.4'

loop_
_geom_angle_atom_site_label_1
_geom_angle_atom_site_label_2
_geom_angle_atom_site_label_3
_geom_angle
C18 O2 H2 109.5
C31 O3 C22 116.1(6)
C33 O4 C24 119.0(7)
C25 O5 H5 109.5
C10 C1 C2 113.0(6)
C10 C1 H1A 109.0
C2 C1 H1A 109.0
C10 C1 H1B 109.0
C2 C1 H1B 109.0
H1A C1 H1B 107.8
C3 C2 C1 109.4(7)
C3 C2 H2A 109.8
C1 C2 H2A 109.8
C3 C2 H2B 109.8
C1 C2 H2B 109.8
H2A C2 H2B 108.2
O1 C3 C2 120.4(9)
O1 C3 C4 122.7(9)
C2 C3 C4 117.0(7)
C3 C4 C28 108.8(7)
C3 C4 C5 112.4(7)
C28 C4 C5 113.1(6)
C3 C4 C29 106.9(7)
C28 C4 C29 108.6(7)
C5 C4 C29 106.8(6)
C6 C5 C10 120.5(6)
C6 C5 C4 120.6(7)
C10 C5 C4 118.7(7)
C5 C6 C7 125.4(7)
C5 C6 H6 117.3
C7 C6 H6 117.3
C6 C7 C8 115.6(6)
C6 C7 H7A 108.4
C8 C7 H7A 108.4
C6 C7 H7B 108.4
C8 C7 H7B 108.4
H7A C7 H7B 107.5
C7 C8 C14 115.6(6)
C7 C8 C9 109.5(5)
C14 C8 C9 114.2(5)
C7 C8 H8 105.5
C14 C8 H8 105.5
C9 C8 H8 105.5
C11 C9 C10 109.4(6)
C11 C9 C19 107.5(6)
C10 C9 C19 110.1(6)
C11 C9 C8 110.2(5)
C10 C9 C8 112.1(6)
C19 C9 C8 107.4(6)
C5 C10 C1 107.4(6)
C5 C10 C9 115.3(6)
C1 C10 C9 112.8(6)
C5 C10 H10 107.0
C1 C10 H10 107.0
C9 C10 H10 107.0
C9 C11 C12 116.8(6)
C9 C11 H11A 108.1
C12 C11 H11A 108.1
C9 C11 H11B 108.1
C12 C11 H11B 108.1
H11A C11 H11B 107.3
C13 C12 C11 111.8(6)
C13 C12 H12A 109.3
C11 C12 H12A 109.3
C13 C12 H12B 109.3
C11 C12 H12B 109.3
H12A C12 H12B 107.9
C12 C13 C18 110.9(6)
C12 C13 C14 107.9(5)
C18 C13 C14 111.8(5)
C12 C13 C17 119.4(6)
C18 C13 C17 107.3(6)
C14 C13 C17 99.0(5)
C15 C14 C30 106.1(6)
C15 C14 C8 113.9(6)
C30 C14 C8 111.5(5)
C15 C14 C13 101.5(5)
C30 C14 C13 113.1(6)
C8 C14 C13 110.4(5)
C14 C15 C16 103.0(6)
C14 C15 H15A 111.2
C16 C15 H15A 111.2
C14 C15 H15B 111.2
C16 C15 H15B 111.2
H15A C15 H15B 109.1
C15 C16 C17 107.2(6)
C15 C16 H16A 110.3
C17 C16 H16A 110.3
C15 C16 H16B 110.3
C17 C16 H16B 110.3
H16A C16 H16B 108.5
C20 C17 C16 113.3(6)
C20 C17 C13 120.5(6)
C16 C17 C13 102.0(6)
C20 C17 H17 106.7
C16 C17 H17 106.7
C13 C17 H17 106.7
O2 C18 C13 111.6(5)
O2 C18 H18A 109.3
C13 C18 H18A 109.3
O2 C18 H18B 109.3
C13 C18 H18B 109.3
H18A C18 H18B 108.0
C9 C19 H19A 109.5
C9 C19 H19B 109.5
H19A C19 H19B 109.5
C9 C19 H19C 109.5
H19A C19 H19C 109.5
H19B C19 H19C 109.5
C22 C20 C17 109.6(6)
C22 C20 C21 112.4(7)
C17 C20 C21 113.1(6)
C22 C20 H20 107.2
C17 C20 H20 107.2
C21 C20 H20 107.2
C20 C21 H21A 109.5
C20 C21 H21B 109.5
H21A C21 H21B 109.5
C20 C21 H21C 109.5
H21A C21 H21C 109.5
H21B C21 H21C 109.5
O3 C22 C20 110.0(5)
O3 C22 C23 105.9(5)
C20 C22 C23 115.7(6)
O3 C22 H22 108.4
C20 C22 H22 108.4
C23 C22 H22 108.4
C24 C23 C22 113.0(6)
C24 C23 H23A 109.0
C22 C23 H23A 109.0
C24 C23 H23B 109.0
C22 C23 H23B 109.0
H23A C23 H23B 107.8
O4 C24 C23 107.1(7)
O4 C24 C25 107.4(7)
C23 C24 C25 112.1(6)
O4 C24 H24 110.1
C23 C24 H24 110.1
C25 C24 H24 110.1
O5 C25 C27 109.5(8)
O5 C25 C24 111.6(7)
C27 C25 C24 110.0(8)
O5 C25 C26 104.8(7)
C27 C25 C26 111.2(9)
C24 C25 C26 109.7(8)
C25 C26 H26A 109.5
C25 C26 H26B 109.5
H26A C26 H26B 109.5
C25 C26 H26C 109.5
H26A C26 H26C 109.5
H26B C26 H26C 109.5
C25 C27 H27A 109.5
C25 C27 H27B 109.5
H27A C27 H27B 109.5
C25 C27 H27C 109.5
H27A C27 H27C 109.5
H27B C27 H27C 109.5
C4 C28 H28A 109.5
C4 C28 H28B 109.5
H28A C28 H28B 109.5
C4 C28 H28C 109.5
H28A C28 H28C 109.5
H28B C28 H28C 109.5
C4 C29 H29A 109.5
C4 C29 H29B 109.5
H29A C29 H29B 109.5
C4 C29 H29C 109.5
H29A C29 H29C 109.5
H29B C29 H29C 109.5
C14 C30 H30A 109.5
C14 C30 H30B 109.5
H30A C30 H30B 109.5
C14 C30 H30C 109.5
H30A C30 H30C 109.5
H30B C30 H30C 109.5
O6 C31 O3 124.4(8)
O6 C31 C32 126.1(10)
O3 C31 C32 109.5(9)
C31 C32 H32A 109.5
C31 C32 H32B 109.5
H32A C32 H32B 109.5
C31 C32 H32C 109.5
H32A C32 H32C 109.5
H32B C32 H32C 109.5
O7 C33 O4 124.2(10)
O7 C33 C34 125.2(10)
O4 C33 C34 110.5(9)
C33 C34 H34A 109.5
C33 C34 H34B 109.5
H34A C34 H34B 109.5
C33 C34 H34C 109.5
H34A C34 H34C 109.5
H34B C34 H34C 109.5
C2P O1P H1P 109.5
C2P C1P H1P1 109.5
C2P C1P H1P2 109.5
H1P1 C1P H1P2 109.5
C2P C1P H1P3 109.5
H1P1 C1P H1P3 109.5
H1P2 C1P H1P3 109.5
O1P C2P C3P 128(3)
O1P C2P C1P 102.6(15)
C3P C2P C1P 96(2)
O1P C2P H2P 109.2
C3P C2P H2P 109.2
C1P C2P H2P 109.2
C2P C3P H3P1 109.5
C2P C3P H3P2 109.5
H3P1 C3P H3P2 109.5
C2P C3P H3P3 109.5
H3P1 C3P H3P3 109.5
H3P2 C3P H3P3 109.5

loop_
_geom_bond_atom_site_label_1
_geom_bond_atom_site_label_2
_geom_bond_distance
O1 C3 1.197(9)
O2 C18 1.431(8)
O2 H2 0.8200
O3 C31 1.344(10)
O3 C22 1.469(7)
O4 C33 1.348(9)
O4 C24 1.447(9)
O5 C25 1.453(9)
O5 H5 0.8200
O6 C31 1.170(10)
O7 C33 1.193(10)
C1 C10 1.528(9)
C1 C2 1.534(9)
C1 H1A 0.9700
C1 H1B 0.9700
C2 C3 1.502(12)
C2 H2A 0.9700
C2 H2B 0.9700
C3 C4 1.509(11)
C4 C28 1.511(11)
C4 C5 1.533(9)
C4 C29 1.540(10)
C5 C6 1.316(10)
C5 C10 1.519(10)
C6 C7 1.496(9)
C6 H6 0.9300
C7 C8 1.529(9)
C7 H7A 0.9700
C7 H7B 0.9700
C8 C14 1.545(9)
C8 C9 1.569(9)
C8 H8 0.9800
C9 C11 1.534(9)
C9 C10 1.539(9)
C9 C19 1.550(9)
C10 H10 0.9800
C11 C12 1.536(9)
C11 H11A 0.9700
C11 H11B 0.9700
C12 C13 1.501(10)
C12 H12A 0.9700
C12 H12B 0.9700
C13 C18 1.550(8)
C13 C14 1.562(9)
C13 C17 1.568(9)
C14 C15 1.529(9)
C14 C30 1.532(8)
C15 C16 1.540(9)
C15 H15A 0.9700
C15 H15B 0.9700
C16 C17 1.567(9)
C16 H16A 0.9700
C16 H16B 0.9700
C17 C20 1.526(9)
C17 H17 0.9800
C18 H18A 0.9700
C18 H18B 0.9700
C19 H19A 0.9600
C19 H19B 0.9600
C19 H19C 0.9600
C20 C22 1.517(9)
C20 C21 1.533(11)
C20 H20 0.9800
C21 H21A 0.9600
C21 H21B 0.9600
C21 H21C 0.9600
C22 C23 1.527(8)
C22 H22 0.9800
C23 C24 1.510(9)
C23 H23A 0.9700
C23 H23B 0.9700
C24 C25 1.522(10)
C24 H24 0.9800
C25 C27 1.512(12)
C25 C26 1.527(13)
C26 H26A 0.9600
C26 H26B 0.9600
C26 H26C 0.9600
C27 H27A 0.9600
C27 H27B 0.9600
C27 H27C 0.9600
C28 H28A 0.9600
C28 H28B 0.9600
C28 H28C 0.9600
C29 H29A 0.9600
C29 H29B 0.9600
C29 H29C 0.9600
C30 H30A 0.9600
C30 H30B 0.9600
C30 H30C 0.9600
C31 C32 1.492(11)
C32 H32A 0.9600
C32 H32B 0.9600
C32 H32C 0.9600
C33 C34 1.499(13)
C34 H34A 0.9600
C34 H34B 0.9600
C34 H34C 0.9600
O1P C2P 1.350(2)
O1P H1P 0.8200
C1P C2P 1.500(2)
C1P H1P1 0.9600
C1P H1P2 0.9600
C1P H1P3 0.9600
C2P C3P 1.500(2)
C2P H2P 0.9800
C3P H3P1 0.9600
C3P H3P2 0.9600
C3P H3P3 0.9600

loop_
_cod_related_entry_id
_cod_related_entry_code
_cod_related_entry_database
1 21194006 ChemSpider
